data_7250824
loop_
_publ_author_name
'Mimoun, Liliane'
'Sanaa, Hamdi'
'Heppner, Florian'
'G\'erard, H\'el\`ene'
'R\'eset, Laurine'
'West, Caroline'
'Vanthuyne, Nicolas'
'Retailleau, Pascal'
'Nicolas, Cyril'
'Gillaizeau, Isabelle'

_publ_section_title
;
 Cu/Pd dual catalyzed stereoselective construction of vicinal tri- and
 tetrasubstituted stereocenters connected to chiral \a-arylacetonitriles
;
_journal_issue 37
_journal_name_full 'RSC Advances'
_journal_page_first 30915
_journal_page_last 30920
_journal_paper_doi 10.1039/D5RA04516A
_journal_volume 15
_journal_year 2025
_chemical_formula_moiety 'C24 H20 Br N'
_chemical_formula_sum 'C24 H20 Br N'
_chemical_formula_weight 402.336
_chemical_name_systematic rac-(1R,2R,3R,4S)-3-bromo-1-methyl-2,4-diphenyl-1,2,3,4-tetrahydronaphthalene-1-carbonitrile
_space_group_crystal_system triclinic
_space_group_IT_number 2
_space_group_name_Hall '-P 1'
_space_group_name_H-M_alt 'P -1'
_symmetry_Int_Tables_number 2
_audit_creation_date 2025-01-22
_audit_creation_method
;
Olex2 1.5-ac6-016
(compiled 2024.01.13 svn.r2f8d729c for Rigaku Oxford Diffraction, GUI svn.r6897)
;
_audit_update_record
;
2025-01-22 deposited with the CCDC.	2025-08-14 downloaded from the CCDC.
;
_cell_angle_alpha 77.854(2)
_cell_angle_beta 81.908(2)
_cell_angle_gamma 80.281(2)
_cell_formula_units_Z 4
_cell_length_a 8.9769(2)
_cell_length_b 12.0076(3)
_cell_length_c 18.6847(5)
_cell_measurement_reflns_used 15701
_cell_measurement_temperature 293.0(2)
_cell_measurement_theta_max 28.8280
_cell_measurement_theta_min 3.0810
_cell_volume 1929.09(8)
_computing_cell_refinement
;
CrystalClear-SM Expert 2.0 r7 (Rigaku, 2011)
;
_computing_data_collection
;
CrystalClear-SM Expert 2.0 r7 (Rigaku, 2011)
;
_computing_data_reduction
;
CrystalClear-SM Expert 2.0 r7 (Rigaku, 2011)
;
_computing_molecular_graphics 'Olex2 1.5-ac6-016 (Dolomanov et al., 2009)'
_computing_publication_material 'Olex2 1.5-ac6-016 (Dolomanov et al., 2009)'
_computing_structure_refinement 'olex2.refine 1.5-ac6-016 (Bourhis et al., 2015)'
_computing_structure_solution 'SHELXT 2018/2 (Sheldrick, 2015a)'
_diffrn_ambient_temperature 293(2)
_diffrn_detector CCD
_diffrn_detector_area_resol_mean 28.5714
_diffrn_detector_type 'Rigaku Saturn724+'
_diffrn_measured_fraction_theta_full 0.9987
_diffrn_measured_fraction_theta_max 0.9884
_diffrn_measurement_details
;
List of Runs (angles in degrees, time in seconds):

  # Type    Start    End  Width  t~exp~   \w     \q     \k     \f   Frames
#--------------------------------------------------------------------------
  1  \w    -29.00  88.00   0.25   20.00    --   -0.50  57.00 -90.00  468
  2  \w    -31.00  88.00   0.25   20.00    --   -0.50  38.00 150.00  476
  3  \w    -29.00  88.00   0.25   20.00    --   -0.50  57.00 -30.00  468
  4  \w    -29.00  88.00   0.25   20.00    --   -0.50  57.00 -60.00  468
  5  \w    -31.00  88.00   0.25   20.00    --   -0.50  38.00-150.00  476
  6  \w    -31.00  63.00   0.25   20.00    --   -0.50  38.00  60.00  376
;
_diffrn_measurement_device 'AFC12 (Right): Kappa 3 circle'
_diffrn_measurement_device_type 'Rigaku Saturn724+ (2x2 bin mode)'
_diffrn_measurement_method 'profile data from \w-scans'
_diffrn_measurement_specimen_support 'Mitegen 50um'
_diffrn_orient_matrix_type 'CrysAlisPro convention (1999,Acta A55,543-557)'
_diffrn_orient_matrix_UB_11 -0.0210078000
_diffrn_orient_matrix_UB_12 0.0600216000
_diffrn_orient_matrix_UB_13 -0.0014379000
_diffrn_orient_matrix_UB_21 -0.0416450000
_diffrn_orient_matrix_UB_22 -0.0111200000
_diffrn_orient_matrix_UB_23 0.0353049000
_diffrn_orient_matrix_UB_31 0.0657893000
_diffrn_orient_matrix_UB_32 0.0013629000
_diffrn_orient_matrix_UB_33 0.0166591000
_diffrn_radiation_collimation 0.3
_diffrn_radiation_monochromator Confocal
_diffrn_radiation_probe x-ray
_diffrn_radiation_type 'Mo K\a'
_diffrn_radiation_wavelength 0.71073
_diffrn_reflns_av_R_equivalents 0.0404
_diffrn_reflns_av_unetI/netI 0.0293
_diffrn_reflns_Laue_measured_fraction_full 0.9987
_diffrn_reflns_Laue_measured_fraction_max 0.9884
_diffrn_reflns_limit_h_max 12
_diffrn_reflns_limit_h_min -12
_diffrn_reflns_limit_k_max 16
_diffrn_reflns_limit_k_min -16
_diffrn_reflns_limit_l_max 25
_diffrn_reflns_limit_l_min -25
_diffrn_reflns_number 48588
_diffrn_reflns_point_group_measured_fraction_full 0.9987
_diffrn_reflns_point_group_measured_fraction_max 0.9884
_diffrn_reflns_theta_full 25.2417
_diffrn_reflns_theta_max 27.10
_diffrn_reflns_theta_min 2.46
_diffrn_source 'Rotating Anode'
_diffrn_source_current 24.0
_diffrn_source_power 1.2
_diffrn_source_target Mo
_diffrn_source_type 'Rotating Anode'
_diffrn_source_voltage 50.0
_exptl_absorpt_coefficient_mu 2.137
_exptl_absorpt_correction_T_max 1.000
_exptl_absorpt_correction_T_min 0.544
_exptl_absorpt_correction_type gaussian
_exptl_absorpt_process_details
;
CrysAlisPro 1.171.42.90a (Rigaku Oxford Diffraction, 2023)
Numerical absorption correction based on gaussian integration over
a multifaceted crystal model
Empirical absorption correction using spherical harmonics,
implemented in SCALE3 ABSPACK scaling algorithm.
;
_exptl_crystal_colour colourless
_exptl_crystal_colour_primary colourless
_exptl_crystal_density_diffrn 1.385
_exptl_crystal_description tab
_exptl_crystal_F_000 824.0
_exptl_crystal_recrystallization_method 'Re-crystallisation from solvent: dichloromethane'
_exptl_crystal_size_max 0.216
_exptl_crystal_size_mid 0.109
_exptl_crystal_size_min 0.04
_refine_diff_density_max 0.2750
_refine_diff_density_min -0.2628
_refine_diff_density_rms 0.0595
_refine_ls_d_res_high 0.7800
_refine_ls_d_res_low 8.2781
_refine_ls_goodness_of_fit_ref 1.0657
_refine_ls_hydrogen_treatment refall
_refine_ls_matrix_type full
_refine_ls_number_constraints 0
_refine_ls_number_parameters 879
_refine_ls_number_reflns 8412
_refine_ls_number_restraints 0
_refine_ls_restrained_S_all 1.0657
_refine_ls_R_factor_all 0.0374
_refine_ls_R_factor_gt 0.0228
_refine_ls_shift/su_max -0.0005
_refine_ls_shift/su_mean 0.0000
_refine_ls_structure_factor_coef Fsqd
_refine_ls_weighting_details 'w=1/[\s^2^(Fo^2^)+(0.0107P)^2^+0.0682P] where P=(Fo^2^+2Fc^2^)/3'
_refine_ls_weighting_scheme calc
_refine_ls_wR_factor_gt 0.0357
_refine_ls_wR_factor_ref 0.0381
_reflns_Friedel_coverage 0.0
_reflns_limit_h_max 11
_reflns_limit_h_min -11
_reflns_limit_k_max 15
_reflns_limit_k_min -14
_reflns_limit_l_max 23
_reflns_limit_l_min 0
_reflns_number_gt 6662
_reflns_number_total 8412
_reflns_threshold_expression I>=2u(I)
_cod_data_source_file d5ra04516a3.cif
_cod_data_source_block 50dia2
_cod_original_cell_volume 1929.10(9)
_cod_database_code 7250824
_chemical_oxdiff_formula C24H20BrN
_chemical_oxdiff_usercomment 'Dia2 Br'
_olex2_refinement_description
;
;
_olex2_refine_details
;
Refinement using NoSpherA2, an implementation of
NOn-SPHERical Atom-form-factors in Olex2.
Please cite:
F. Kleemiss et al. Chem. Sci. DOI 10.1039/D0SC05526C - 2021
NoSpherA2 implementation of HAR makes use of
tailor-made aspherical atomic form factors calculated
on-the-fly from a Hirshfeld-partitioned electron density (ED) - not from
spherical-atom form factors.

The ED is calculated from a gaussian basis set single determinant SCF
wavefunction - either Hartree-Fock or DFT using selected funtionals
 - for a fragment of the crystal.
This fragment can be embedded in an electrostatic crystal field by employing cluster charges
or modelled using implicit solvation models, depending on the software used.
The following options were used:
   SOFTWARE:       ORCA 5.0
   PARTITIONING:   NoSpherA2
   INT ACCURACY:   Normal
   METHOD:         PBE
   BASIS SET:      def2-TZVP
   CHARGE:         0
   MULTIPLICITY:   1
   SOLVATION:      CH2CL2
   DATE:           2025-01-21_17-59-03
;
_olex2_submission_special_instructions 'No special instructions were received'
_oxdiff_exptl_absorpt_empirical_details
;
Empirical correction (ABSPACK) includes:
- Absorption correction using spherical harmonics
- Frame scaling
;
_oxdiff_exptl_absorpt_empirical_full_max 1.711
_oxdiff_exptl_absorpt_empirical_full_min 0.713

loop_
_space_group_symop_id
_space_group_symop_operation_xyz
1 x,y,z
2 -x,-y,-z

loop_
_atom_site_label
_atom_site_type_symbol
_atom_site_fract_x
_atom_site_fract_y
_atom_site_fract_z
_atom_site_U_iso_or_equiv
_atom_site_adp_type
_atom_site_occupancy
_atom_site_refinement_flags_posn
Br1 Br 0.07157(3) 0.54946(3) 0.180669(16) 0.05710(15) Uani 1.000000 .
Br11 Br 0.42272(3) 0.69555(3) 0.562788(16) 0.05860(14) Uani 1.000000 .
C19 C -0.20892(11) 0.62581(8) 0.00760(5) 0.0320(2) Uani 1.000000 .
N1 N 0.10476(13) 0.88647(10) -0.12599(6) 0.0599(3) Uani 1.000000 .
C5 C -0.13910(13) 0.56619(10) 0.07819(6) 0.0329(2) Uani 1.000000 .
H5 H -0.0567(14) 0.4927(10) 0.0645(6) 0.053(3) Uani 1.000000 .
C103 C 0.46367(13) 0.82440(11) 0.41514(6) 0.0373(2) Uani 1.000000 .
H103 H 0.3990(14) 0.9029(10) 0.4330(7) 0.055(3) Uani 1.000000 .
C18 C -0.17119(11) 0.72963(8) -0.03429(5) 0.0333(2) Uani 1.000000 .
C118 C 0.68936(12) 0.93381(9) 0.36713(6) 0.0417(3) Uani 1.000000 .
C3 C 0.04688(12) 0.71085(10) 0.04358(6) 0.0331(2) Uani 1.000000 .
H3 H 0.1106(13) 0.6481(10) 0.0114(7) 0.048(3) Uani 1.000000 .
C1 C 0.03266(13) 0.84617(9) -0.07451(6) 0.0408(3) Uani 1.000000 .
C120 C 0.82144(14) 0.98718(10) 0.45513(8) 0.0485(3) Uani 1.000000 .
H120 H 0.8431(15) 0.9781(11) 0.5125(7) 0.069(4) Uani 1.000000 .
C4 C -0.05232(13) 0.64502(10) 0.10610(6) 0.0343(2) Uani 1.000000 .
H4 H -0.1272(13) 0.7037(9) 0.1371(6) 0.047(3) Uani 1.000000 .
C2 C -0.06235(11) 0.79498(8) -0.00885(5) 0.0328(2) Uani 1.000000 .
C119 C 0.71968(12) 0.92087(9) 0.43978(6) 0.0392(3) Uani 1.000000 .
C20 C -0.31365(13) 0.57191(10) -0.01718(6) 0.0400(3) Uani 1.000000 .
H20 H -0.3430(14) 0.4898(11) 0.0143(7) 0.061(4) Uani 1.000000 .
C6 C -0.25745(12) 0.51777(9) 0.13740(5) 0.0352(2) Uani 1.000000 .
C23 C -0.24051(14) 0.77876(11) -0.09832(6) 0.0435(3) Uani 1.000000 .
H23 H -0.2130(14) 0.8587(11) -0.1299(7) 0.066(4) Uani 1.000000 .
C11 C -0.38692(13) 0.58993(12) 0.15931(6) 0.0439(3) Uani 1.000000 .
H11 H -0.4027(15) 0.6817(10) 0.1321(8) 0.073(4) Uani 1.000000 .
C12 C 0.16135(12) 0.77198(9) 0.06701(6) 0.0372(2) Uani 1.000000 .
C105 C 0.64502(14) 0.84077(10) 0.50403(6) 0.0399(3) Uani 1.000000 .
H105 H 0.5601(15) 0.8965(11) 0.5363(7) 0.062(4) Uani 1.000000 .
C13 C 0.30119(13) 0.77790(11) 0.02446(8) 0.0452(3) Uani 1.000000 .
H13 H 0.3278(13) 0.7375(12) -0.0240(8) 0.069(4) Uani 1.000000 .
C22 C -0.34507(14) 0.72521(11) -0.12168(7) 0.0489(3) Uani 1.000000 .
H22 H -0.3967(16) 0.7640(12) -0.1712(7) 0.079(5) Uani 1.000000 .
C21 C -0.38043(14) 0.62011(11) -0.08119(6) 0.0469(3) Uani 1.000000 .
H21 H -0.4585(16) 0.5750(13) -0.0999(7) 0.079(5) Uani 1.000000 .
C24 C -0.15467(16) 0.89381(11) 0.02648(8) 0.0419(3) Uani 1.000000 .
H24a H -0.2210(16) 0.9540(11) -0.0124(8) 0.072(4) Uani 1.000000 .
H24b H -0.0826(16) 0.9403(12) 0.0472(8) 0.077(4) Uani 1.000000 .
H24c H -0.2312(16) 0.8600(12) 0.0724(7) 0.074(4) Uani 1.000000 .
C121 C 0.89356(15) 1.06237(11) 0.39994(8) 0.0571(4) Uani 1.000000 .
H121 H 0.9696(17) 1.1143(11) 0.4145(8) 0.084(5) Uani 1.000000 .
C112 C 0.34911(12) 0.75921(10) 0.39552(6) 0.0409(3) Uani 1.000000 .
C104 C 0.55654(13) 0.76065(11) 0.47778(6) 0.0379(3) Uani 1.000000 .
H104 H 0.6361(14) 0.6846(10) 0.4631(7) 0.054(3) Uani 1.000000 .
C17 C 0.13216(15) 0.82349(10) 0.12892(7) 0.0458(3) Uani 1.000000 .
H17 H 0.0221(14) 0.8191(12) 0.1629(7) 0.069(4) Uani 1.000000 .
C124 C 0.76503(15) 1.00811(11) 0.31113(8) 0.0533(3) Uani 1.000000 .
H124 H 0.7423(16) 1.0178(12) 0.2544(7) 0.079(5) Uani 1.000000 .
C102 C 0.57713(13) 0.86630(10) 0.34635(6) 0.0423(3) Uani 1.000000 .
C7 C -0.24108(17) 0.40229(11) 0.17022(7) 0.0503(3) Uani 1.000000 .
H7 H -0.1435(18) 0.3457(11) 0.1530(8) 0.073(4) Uani 1.000000 .
C106 C 0.76073(13) 0.77298(10) 0.55480(6) 0.0431(3) Uani 1.000000 .
C123 C 0.86724(16) 1.07159(12) 0.32712(8) 0.0597(4) Uani 1.000000 .
H123 H 0.9231(17) 1.1304(13) 0.2822(8) 0.091(5) Uani 1.000000 .
C10 C -0.49824(17) 0.54789(14) 0.21270(7) 0.0561(3) Uani 1.000000 .
H10 H -0.6010(18) 0.6066(16) 0.2304(9) 0.106(6) Uani 1.000000 .
C117 C 0.37420(16) 0.64022(12) 0.40001(7) 0.0501(3) Uani 1.000000 .
H117 H 0.4794(15) 0.5874(12) 0.4199(8) 0.073(4) Uani 1.000000 .
C15 C 0.37944(15) 0.88561(11) 0.10440(8) 0.0560(4) Uani 1.000000 .
H15 H 0.4645(16) 0.9280(12) 0.1195(8) 0.080(5) Uani 1.000000 .
C16 C 0.24055(15) 0.87966(11) 0.14766(8) 0.0536(3) Uani 1.000000 .
H16 H 0.2187(17) 0.9165(13) 0.1974(8) 0.086(5) Uani 1.000000 .
C113 C 0.21443(14) 0.82093(13) 0.37147(7) 0.0495(3) Uani 1.000000 .
H113 H 0.1925(14) 0.9142(12) 0.3682(8) 0.076(4) Uani 1.000000 .
C114 C 0.10780(16) 0.76608(15) 0.35025(8) 0.0610(4) Uani 1.000000 .
H114 H 0.0063(17) 0.8172(15) 0.3310(9) 0.104(6) Uani 1.000000 .
C101 C 0.48544(15) 0.94679(11) 0.29267(7) 0.0557(3) Uani 1.000000 .
C116 C 0.26596(16) 0.58467(14) 0.38055(8) 0.0600(4) Uani 1.000000 .
H116 H 0.2847(19) 0.4917(14) 0.3852(11) 0.112(7) Uani 1.000000 .
C9 C -0.48112(18) 0.43241(14) 0.24523(7) 0.0630(4) Uani 1.000000 .
H9 H -0.5695(18) 0.3982(14) 0.2891(8) 0.101(6) Uani 1.000000 .
C14 C 0.40923(15) 0.83495(11) 0.04272(8) 0.0541(3) Uani 1.000000 .
H14 H 0.5198(15) 0.8392(13) 0.0071(9) 0.091(5) Uani 1.000000 .
N11 N 0.41513(16) 1.01170(12) 0.25124(7) 0.0809(4) Uani 1.000000 .
C8 C -0.35267(19) 0.35968(14) 0.22405(8) 0.0651(4) Uani 1.000000 .
H8 H -0.3359(19) 0.2703(14) 0.2469(10) 0.111(6) Uani 1.000000 .
C111 C 0.74508(19) 0.77774(14) 0.62900(7) 0.0578(4) Uani 1.000000 .
H111 H 0.6462(18) 0.8333(13) 0.6493(7) 0.076(5) Uani 1.000000 .
C115 C 0.13301(17) 0.64766(15) 0.35506(8) 0.0633(4) Uani 1.000000 .
H115 H 0.0467(17) 0.6017(14) 0.3412(9) 0.098(6) Uani 1.000000 .
C01C C 0.6634(2) 0.76813(16) 0.30896(11) 0.0625(4) Uani 1.000000 .
H01a H 0.7316(19) 0.7031(13) 0.3459(9) 0.084(5) Uani 1.000000 .
H01b H 0.740(2) 0.8007(15) 0.2630(9) 0.106(6) Uani 1.000000 .
H01c H 0.5858(18) 0.7240(13) 0.2907(9) 0.090(5) Uani 1.000000 .
C108 C 0.99868(18) 0.64531(14) 0.57131(9) 0.0666(4) Uani 1.000000 .
H108 H 1.102(2) 0.5875(16) 0.5463(11) 0.118(7) Uani 1.000000 .
C107 C 0.88817(15) 0.70546(12) 0.52660(8) 0.0521(3) Uani 1.000000 .
H107 H 0.9044(16) 0.6993(13) 0.4675(8) 0.081(5) Uani 1.000000 .
C110 C 0.8559(2) 0.71621(16) 0.67395(9) 0.0721(5) Uani 1.000000 .
H110 H 0.840(2) 0.7247(17) 0.7291(9) 0.120(7) Uani 1.000000 .
C109 C 0.9821(2) 0.65101(15) 0.64487(9) 0.0733(5) Uani 1.000000 .
H109 H 1.0705(19) 0.6039(16) 0.6810(9) 0.123(7) Uani 1.000000 .

loop_
_atom_site_aniso_label
_atom_site_aniso_U_11
_atom_site_aniso_U_22
_atom_site_aniso_U_33
_atom_site_aniso_U_12
_atom_site_aniso_U_13
_atom_site_aniso_U_23
Br1 0.0635(2) 0.0585(2) 0.0479(2) -0.01772(18) -0.02588(17) 0.01305(17)
Br11 0.0517(2) 0.0764(3) 0.0447(2) -0.02604(18) -0.00350(15) 0.00737(17)
C19 0.0374(6) 0.0308(5) 0.0279(5) -0.0084(4) -0.0023(4) -0.0040(4)
N1 0.0698(7) 0.0638(7) 0.0417(6) -0.0273(6) 0.0072(5) 0.0047(5)
C5 0.0387(6) 0.0281(6) 0.0307(5) -0.0062(5) -0.0022(5) -0.0028(5)
H5 0.064(9) 0.040(8) 0.059(9) -0.012(7) 0.001(7) -0.022(7)
C103 0.0377(6) 0.0391(6) 0.0361(6) -0.0086(5) -0.0063(5) -0.0058(5)
H103 0.072(9) 0.036(7) 0.063(9) 0.005(7) -0.018(7) -0.026(7)
C18 0.0393(6) 0.0308(6) 0.0299(5) -0.0087(4) -0.0055(4) -0.0021(4)
C118 0.0462(7) 0.0423(6) 0.0375(6) -0.0157(5) -0.0093(5) 0.0012(5)
C3 0.0356(6) 0.0317(6) 0.0321(6) -0.0067(5) -0.0037(4) -0.0048(5)
H3 0.051(8) 0.037(7) 0.060(8) -0.011(6) -0.009(6) -0.015(6)
C1 0.0493(7) 0.0389(6) 0.0333(6) -0.0154(5) -0.0021(5) 0.0010(5)
C120 0.0536(7) 0.0440(7) 0.0516(8) -0.0170(6) -0.0198(6) 0.0001(6)
H120 0.090(11) 0.077(10) 0.048(9) -0.037(8) -0.032(8) 0.003(7)
C4 0.0404(6) 0.0324(6) 0.0296(6) -0.0086(5) -0.0058(5) -0.0011(5)
H4 0.053(8) 0.032(7) 0.060(8) -0.006(6) -0.001(6) -0.021(6)
C2 0.0373(6) 0.0299(5) 0.0307(5) -0.0077(4) -0.0041(4) -0.0021(4)
C119 0.0430(6) 0.0375(6) 0.0379(6) -0.0102(5) -0.0107(5) -0.0011(5)
C20 0.0471(7) 0.0420(7) 0.0343(6) -0.0175(5) -0.0043(5) -0.0063(5)
H20 0.071(9) 0.056(9) 0.059(8) -0.034(7) -0.014(7) 0.007(7)
C6 0.0419(6) 0.0315(6) 0.0307(5) -0.0097(5) -0.0040(4) 0.0008(4)
C23 0.0539(7) 0.0411(7) 0.0354(6) -0.0149(6) -0.0117(5) 0.0037(5)
H23 0.081(10) 0.061(9) 0.059(9) -0.041(8) -0.018(7) 0.010(7)
C11 0.0443(7) 0.0461(7) 0.0383(6) -0.0093(6) 0.0036(5) -0.0044(5)
H11 0.075(10) 0.028(8) 0.101(12) 0.004(7) 0.015(8) -0.003(8)
C12 0.0343(6) 0.0383(6) 0.0395(6) -0.0078(5) -0.0074(5) -0.0043(5)
C105 0.0415(7) 0.0441(7) 0.0348(6) -0.0100(5) -0.0064(5) -0.0043(5)
H105 0.065(9) 0.066(9) 0.062(9) -0.004(7) -0.000(7) -0.034(8)
C13 0.0322(6) 0.0465(7) 0.0554(8) -0.0053(5) -0.0037(6) -0.0075(6)
H13 0.044(8) 0.100(12) 0.069(10) -0.017(8) 0.022(7) -0.044(9)
C22 0.0560(8) 0.0585(8) 0.0352(7) -0.0177(6) -0.0152(6) -0.0012(6)
H22 0.103(12) 0.094(11) 0.050(9) -0.036(9) -0.043(9) 0.007(8)
C21 0.0526(7) 0.0576(8) 0.0360(6) -0.0221(6) -0.0101(5) -0.0064(6)
H21 0.079(10) 0.113(12) 0.062(9) -0.054(9) -0.017(8) -0.018(9)
C24 0.0462(8) 0.0351(7) 0.0449(8) -0.0027(6) -0.0077(6) -0.0090(6)
H24a 0.080(10) 0.041(8) 0.081(11) 0.019(7) -0.022(9) 0.005(8)
H24b 0.069(10) 0.073(10) 0.102(12) 0.000(8) -0.020(9) -0.045(9)
H24c 0.084(11) 0.078(10) 0.051(9) -0.012(9) 0.022(8) -0.012(8)
C121 0.0608(8) 0.0456(7) 0.0671(9) -0.0236(6) -0.0254(7) 0.0092(6)
H121 0.101(12) 0.061(9) 0.101(12) -0.053(9) -0.034(9) 0.010(8)
C112 0.0382(6) 0.0443(7) 0.0414(6) -0.0106(5) -0.0049(5) -0.0070(5)
C104 0.0363(6) 0.0404(7) 0.0364(6) -0.0096(5) -0.0050(5) -0.0016(5)
H104 0.053(8) 0.052(8) 0.062(9) -0.004(7) -0.004(7) -0.030(7)
C17 0.0486(8) 0.0526(7) 0.0412(7) -0.0173(6) -0.0074(6) -0.0104(6)
H17 0.052(8) 0.097(11) 0.068(9) -0.037(8) 0.027(7) -0.045(8)
C124 0.0587(8) 0.0564(8) 0.0442(7) -0.0263(6) -0.0121(6) 0.0104(6)
H124 0.093(11) 0.095(12) 0.048(9) -0.040(9) -0.025(8) 0.022(8)
C102 0.0492(7) 0.0458(7) 0.0343(6) -0.0172(5) -0.0065(5) -0.0037(5)
C7 0.0616(9) 0.0344(7) 0.0502(8) -0.0116(6) -0.0082(6) 0.0077(6)
H7 0.096(12) 0.038(8) 0.075(10) 0.008(8) -0.008(9) -0.002(7)
C106 0.0466(7) 0.0524(7) 0.0307(6) -0.0183(6) -0.0074(5) 0.0021(5)
C123 0.0614(8) 0.0561(8) 0.0599(9) -0.0287(7) -0.0178(7) 0.0158(7)
H123 0.108(12) 0.096(12) 0.066(10) -0.064(10) -0.008(9) 0.031(9)
C10 0.0514(8) 0.0788(10) 0.0382(7) -0.0217(7) 0.0055(6) -0.0085(7)
H10 0.065(11) 0.132(15) 0.117(15) -0.018(10) 0.047(10) -0.049(12)
C117 0.0469(8) 0.0466(8) 0.0600(8) -0.0131(6) -0.0022(6) -0.0145(6)
H117 0.045(9) 0.060(9) 0.110(12) 0.001(7) -0.011(9) -0.013(9)
C15 0.0476(8) 0.0531(8) 0.0722(9) -0.0150(6) -0.0246(7) -0.0047(7)
H15 0.072(10) 0.089(11) 0.097(12) -0.041(9) -0.026(9) -0.024(9)
C16 0.0602(9) 0.0563(8) 0.0509(8) -0.0199(6) -0.0186(7) -0.0077(7)
H16 0.112(13) 0.108(13) 0.056(10) -0.039(10) -0.017(9) -0.035(9)
C113 0.0415(7) 0.0576(8) 0.0504(7) -0.0088(7) -0.0117(5) -0.0066(7)
H113 0.051(9) 0.057(9) 0.111(13) 0.013(8) -0.028(8) 0.002(9)
C114 0.0429(8) 0.0855(12) 0.0579(8) -0.0201(8) -0.0122(6) -0.0082(8)
H114 0.064(11) 0.142(16) 0.106(13) 0.002(10) -0.029(10) -0.024(12)
C101 0.0682(9) 0.0615(8) 0.0412(7) -0.0270(7) -0.0220(6) 0.0064(6)
C116 0.0591(9) 0.0632(9) 0.0661(9) -0.0277(8) 0.0064(7) -0.0249(8)
H116 0.119(14) 0.063(11) 0.180(19) -0.030(10) -0.014(13) -0.065(12)
C9 0.0665(10) 0.0833(11) 0.0390(7) -0.0369(9) -0.0015(6) 0.0071(7)
H9 0.111(13) 0.117(14) 0.065(10) -0.069(11) 0.024(9) 0.022(9)
C14 0.0329(7) 0.0559(8) 0.0734(9) -0.0093(6) -0.0116(6) -0.0061(7)
H14 0.032(8) 0.100(12) 0.134(15) -0.018(8) 0.008(9) -0.011(10)
N11 0.0986(10) 0.0824(9) 0.0645(8) -0.0328(8) -0.0466(7) 0.0206(7)
C8 0.0844(12) 0.0546(9) 0.0518(8) -0.0329(9) -0.0138(7) 0.0219(7)
H8 0.117(14) 0.080(12) 0.128(15) -0.043(11) -0.043(12) 0.038(11)
C111 0.0668(10) 0.0762(10) 0.0338(7) -0.0300(8) -0.0067(7) -0.0013(7)
H111 0.083(12) 0.097(13) 0.052(10) -0.013(9) -0.006(9) -0.027(9)
C115 0.0570(9) 0.0869(12) 0.0573(8) -0.0353(9) 0.0001(7) -0.0233(8)
H115 0.074(11) 0.140(15) 0.103(13) -0.059(11) -0.009(9) -0.040(11)
C01C 0.0674(11) 0.0664(11) 0.0590(10) -0.0254(9) 0.0133(8) -0.0245(9)
H01a 0.096(13) 0.060(11) 0.079(12) -0.002(9) 0.009(10) 0.005(9)
H01b 0.112(14) 0.135(16) 0.077(12) -0.052(12) 0.043(11) -0.044(11)
H01c 0.094(12) 0.095(12) 0.104(13) -0.047(10) 0.022(10) -0.063(11)
C108 0.0546(9) 0.0665(10) 0.0719(11) -0.0150(7) -0.0231(8) 0.0176(8)
H108 0.082(13) 0.117(16) 0.128(17) 0.030(11) -0.018(12) 0.007(13)
C107 0.0460(8) 0.0595(8) 0.0462(8) -0.0064(6) -0.0099(6) 0.0026(7)
H107 0.077(11) 0.105(12) 0.058(10) 0.007(9) -0.018(8) -0.015(9)
C110 0.0899(13) 0.0957(12) 0.0349(8) -0.0470(11) -0.0224(8) 0.0154(8)
H110 0.121(15) 0.20(2) 0.056(11) -0.066(13) -0.026(10) -0.012(12)
C109 0.0699(11) 0.0814(11) 0.0650(10) -0.0367(9) -0.0312(9) 0.0303(9)
H109 0.110(14) 0.156(17) 0.098(13) -0.034(12) -0.083(12) 0.047(12)

loop_
_atom_type_symbol
_atom_type_scat_dispersion_real
_atom_type_scat_dispersion_imag
_atom_type_scat_source
_atom_type_scat_dispersion_source
Br -0.38188 2.46625 'NoSpherA2: Chem.Sci. 2021, DOI:10.1039/D0SC05526C' 'Brennan, Cowan, Rev. Sci. Instrum., 1992, 63, 850'
C 0.00313 0.00162 'NoSpherA2: Chem.Sci. 2021, DOI:10.1039/D0SC05526C' 'Brennan, Cowan, Rev. Sci. Instrum., 1992, 63, 850'
H 0.00000 0.00000 'NoSpherA2: Chem.Sci. 2021, DOI:10.1039/D0SC05526C' 'Brennan, Cowan, Rev. Sci. Instrum., 1992, 63, 850'
N 0.00612 0.00332 'NoSpherA2: Chem.Sci. 2021, DOI:10.1039/D0SC05526C' 'Brennan, Cowan, Rev. Sci. Instrum., 1992, 63, 850'

loop_
_exptl_crystal_face_index_h
_exptl_crystal_face_index_k
_exptl_crystal_face_index_l
_exptl_crystal_face_perp_dist
0 -1 5 0.0264
0 1 -5 0.0140
5 3 3 0.0967
0 -3 -5 0.0519
0 3 5 0.0497
-5 1 -3 0.0949
5 0 4 0.0873
5 -5 -4 0.0760
-3 -2 -5 0.1044
0 5 -1 0.0392
0 -5 1 0.0458
3 -4 5 0.0624

loop_
_geom_angle_atom_site_label_1
_geom_angle_atom_site_label_2
_geom_angle_atom_site_label_3
_geom_angle
_geom_angle_site_symmetry_1
_geom_angle_site_symmetry_3
_geom_angle_publ_flag
C18 C19 C5 123.21(9) . . ?
C20 C19 C5 118.33(9) . . ?
C20 C19 C18 118.44(9) . . ?
H5 C5 C19 106.7(6) . . ?
C4 C5 C19 112.10(8) . . ?
C4 C5 H5 107.7(6) . . ?
C6 C5 C19 111.52(8) . . ?
C6 C5 H5 107.1(6) . . ?
C6 C5 C4 111.40(9) . . ?
C112 C103 H103 107.2(6) . . ?
C104 C103 H103 106.6(6) . . ?
C104 C103 C112 115.85(9) . . ?
C102 C103 H103 106.7(7) . . ?
C102 C103 C112 111.78(9) . . ?
C102 C103 C104 108.27(9) . . ?
C2 C18 C19 121.01(9) . . ?
C23 C18 C19 119.69(9) . . ?
C23 C18 C2 119.19(9) . . ?
C124 C118 C119 119.85(10) . . ?
C102 C118 C119 121.44(9) . . ?
C102 C118 C124 118.69(10) . . ?
C4 C3 H3 107.2(6) . . ?
C2 C3 H3 106.1(6) . . ?
C2 C3 C4 107.41(8) . . ?
C12 C3 H3 107.6(5) . . ?
C12 C3 C4 115.80(9) . . ?
C12 C3 C2 112.25(8) . . ?
C2 C1 N1 179.09(12) . . ?
C119 C120 H120 118.2(6) . . ?
C121 C120 H120 120.2(6) . . ?
C121 C120 C119 121.57(12) . . ?
C5 C4 Br1 107.87(7) . . ?
C3 C4 Br1 110.80(7) . . ?
C3 C4 C5 111.81(9) . . ?
H4 C4 Br1 102.5(6) . . ?
H4 C4 C5 112.5(6) . . ?
H4 C4 C3 111.0(6) . . ?
C3 C2 C18 110.87(8) . . ?
C1 C2 C18 107.90(8) . . ?
C1 C2 C3 107.46(9) . . ?
C24 C2 C18 109.42(9) . . ?
C24 C2 C3 113.03(9) . . ?
C24 C2 C1 107.96(9) . . ?
C120 C119 C118 118.44(10) . . ?
C105 C119 C118 123.57(9) . . ?
C105 C119 C120 117.97(10) . . ?
H20 C20 C19 119.5(6) . . ?
C21 C20 C19 121.65(11) . . ?
C21 C20 H20 118.8(6) . . ?
C11 C6 C5 119.85(9) . . ?
C7 C6 C5 121.47(11) . . ?
C7 C6 C11 118.68(11) . . ?
H23 C23 C18 119.8(6) . . ?
C22 C23 C18 121.23(11) . . ?
C22 C23 H23 119.0(6) . . ?
H11 C11 C6 119.2(7) . . ?
C10 C11 C6 121.22(13) . . ?
C10 C11 H11 119.6(7) . . ?
C13 C12 C3 118.50(10) . . ?
C17 C12 C3 122.95(10) . . ?
C17 C12 C13 118.55(11) . . ?
H105 C105 C119 107.0(7) . . ?
C104 C105 C119 111.94(9) . . ?
C104 C105 H105 107.0(6) . . ?
C106 C105 C119 111.21(9) . . ?
C106 C105 H105 107.9(7) . . ?
C106 C105 C104 111.41(10) . . ?
H13 C13 C12 120.2(6) . . ?
C14 C13 C12 120.82(13) . . ?
C14 C13 H13 119.0(6) . . ?
H22 C22 C23 120.2(7) . . ?
C21 C22 C23 119.43(11) . . ?
C21 C22 H22 120.4(7) . . ?
C22 C21 C20 119.54(11) . . ?
H21 C21 C20 119.9(7) . . ?
H21 C21 C22 120.5(7) . . ?
H24a C24 C2 111.2(7) . . ?
H24b C24 C2 112.0(7) . . ?
H24b C24 H24a 108.3(10) . . ?
H24c C24 C2 110.0(7) . . ?
H24c C24 H24a 108.1(11) . . ?
H24c C24 H24b 107.0(11) . . ?
H121 C121 C120 119.2(8) . . ?
C123 C121 C120 119.69(12) . . ?
C123 C121 H121 121.1(8) . . ?
C117 C112 C103 122.81(11) . . ?
C113 C112 C103 118.48(11) . . ?
C113 C112 C117 118.71(11) . . ?
C103 C104 Br11 110.37(7) . . ?
C105 C104 Br11 107.23(8) . . ?
C105 C104 C103 111.99(9) . . ?
H104 C104 Br11 104.4(6) . . ?
H104 C104 C103 112.7(6) . . ?
H104 C104 C105 109.8(6) . . ?
H17 C17 C12 119.1(6) . . ?
C16 C17 C12 120.73(13) . . ?
C16 C17 H17 120.2(6) . . ?
H124 C124 C118 120.0(7) . . ?
C123 C124 C118 120.92(12) . . ?
C123 C124 H124 119.1(7) . . ?
C118 C102 C103 110.82(9) . . ?
C101 C102 C103 106.82(10) . . ?
C101 C102 C118 107.09(9) . . ?
C01C C102 C103 113.42(11) . . ?
C01C C102 C118 110.23(11) . . ?
C01C C102 C101 108.19(12) . . ?
H7 C7 C6 119.4(7) . . ?
C8 C7 C6 120.30(14) . . ?
C8 C7 H7 120.3(7) . . ?
C111 C106 C105 121.81(13) . . ?
C107 C106 C105 119.84(11) . . ?
C107 C106 C111 118.34(13) . . ?
C124 C123 C121 119.46(12) . . ?
H123 C123 C121 121.2(7) . . ?
H123 C123 C124 119.3(7) . . ?
H10 C10 C11 120.7(9) . . ?
C9 C10 C11 119.77(15) . . ?
C9 C10 H10 119.5(9) . . ?
H117 C117 C112 121.1(7) . . ?
C116 C117 C112 120.53(14) . . ?
C116 C117 H117 118.4(7) . . ?
C16 C15 H15 120.2(8) . . ?
C14 C15 H15 120.3(8) . . ?
C14 C15 C16 119.51(12) . . ?
C15 C16 C17 120.15(14) . . ?
H16 C16 C17 120.3(8) . . ?
H16 C16 C15 119.6(8) . . ?
H113 C113 C112 119.6(7) . . ?
C114 C113 C112 120.89(14) . . ?
C114 C113 H113 119.5(7) . . ?
H114 C114 C113 118.5(9) . . ?
C115 C114 C113 120.17(15) . . ?
C115 C114 H114 121.4(9) . . ?
N11 C101 C102 178.39(13) . . ?
H116 C116 C117 120.4(9) . . ?
C115 C116 C117 120.23(15) . . ?
C115 C116 H116 119.4(9) . . ?
H9 C9 C10 120.1(9) . . ?
C8 C9 C10 119.61(13) . . ?
C8 C9 H9 120.2(9) . . ?
C15 C14 C13 120.25(14) . . ?
H14 C14 C13 119.2(8) . . ?
H14 C14 C15 120.6(8) . . ?
C9 C8 C7 120.43(14) . . ?
H8 C8 C7 117.5(10) . . ?
H8 C8 C9 122.1(10) . . ?
H111 C111 C106 116.9(8) . . ?
C110 C111 C106 120.34(17) . . ?
C110 C111 H111 122.7(7) . . ?
C116 C115 C114 119.44(13) . . ?
H115 C115 C114 121.3(9) . . ?
H115 C115 C116 119.2(9) . . ?
H01a C01C C102 112.7(9) . . ?
H01b C01C C102 110.6(9) . . ?
H01b C01C H01a 106.7(13) . . ?
H01c C01C C102 110.9(8) . . ?
H01c C01C H01a 106.3(12) . . ?
H01c C01C H01b 109.4(12) . . ?
C107 C108 H108 119.3(9) . . ?
C109 C108 H108 120.7(9) . . ?
C109 C108 C107 119.97(18) . . ?
C108 C107 C106 121.13(14) . . ?
H107 C107 C106 120.4(7) . . ?
H107 C107 C108 118.5(7) . . ?
H110 C110 C111 117.3(11) . . ?
C109 C110 C111 120.48(16) . . ?
C109 C110 H110 122.2(11) . . ?
C110 C109 C108 119.74(16) . . ?
H109 C109 C108 120.5(11) . . ?
H109 C109 C110 119.8(11) . . ?

loop_
_geom_bond_atom_site_label_1
_geom_bond_atom_site_label_2
_geom_bond_distance
_geom_bond_site_symmetry_2
_geom_bond_publ_flag
Br1 C4 1.9564(10) . ?
Br11 C104 1.9581(11) . ?
C19 C5 1.5259(14) . ?
C19 C18 1.3924(13) . ?
C19 C20 1.4040(14) . ?
N1 C1 1.1458(14) . ?
C5 H5 1.101(12) . ?
C5 C4 1.5317(15) . ?
C5 C6 1.5158(14) . ?
C103 H103 1.110(12) . ?
C103 C112 1.5176(14) . ?
C103 C104 1.5274(15) . ?
C103 C102 1.5731(15) . ?
C18 C2 1.5306(13) . ?
C18 C23 1.3984(14) . ?
C118 C119 1.3936(15) . ?
C118 C124 1.4014(15) . ?
C118 C102 1.5301(14) . ?
C3 H3 1.098(12) . ?
C3 C4 1.5293(14) . ?
C3 C2 1.5688(14) . ?
C3 C12 1.5174(14) . ?
C1 C2 1.4751(14) . ?
C120 H120 1.097(12) . ?
C120 C119 1.4022(15) . ?
C120 C121 1.3839(17) . ?
C4 H4 1.089(11) . ?
C2 C24 1.5409(16) . ?
C119 C105 1.5234(15) . ?
C20 H20 1.090(11) . ?
C20 C21 1.3851(16) . ?
C6 C11 1.3945(16) . ?
C6 C7 1.3854(16) . ?
C23 H23 1.064(11) . ?
C23 C22 1.3864(16) . ?
C11 H11 1.106(12) . ?
C11 C10 1.3880(17) . ?
C12 C13 1.3923(16) . ?
C12 C17 1.3966(16) . ?
C105 H105 1.122(13) . ?
C105 C104 1.5372(15) . ?
C105 C106 1.5193(15) . ?
C13 H13 1.094(13) . ?
C13 C14 1.3935(17) . ?
C22 H22 1.075(12) . ?
C22 C21 1.3898(17) . ?
C21 H21 1.087(11) . ?
C24 H24a 1.076(13) . ?
C24 H24b 1.079(13) . ?
C24 H24c 1.075(14) . ?
C121 H121 1.094(11) . ?
C121 C123 1.3921(19) . ?
C112 C117 1.3948(17) . ?
C112 C113 1.3868(17) . ?
C104 H104 1.117(12) . ?
C17 H17 1.100(12) . ?
C17 C16 1.3933(16) . ?
C124 H124 1.087(13) . ?
C124 C123 1.3860(17) . ?
C102 C101 1.4742(17) . ?
C102 C01C 1.537(2) . ?
C7 H7 1.070(14) . ?
C7 C8 1.3963(19) . ?
C106 C111 1.3859(17) . ?
C106 C107 1.3931(18) . ?
C123 H123 1.098(12) . ?
C10 H10 1.118(16) . ?
C10 C9 1.384(2) . ?
C117 H117 1.109(13) . ?
C117 C116 1.3934(18) . ?
C15 H15 1.083(11) . ?
C15 C16 1.3910(19) . ?
C15 C14 1.387(2) . ?
C16 H16 1.091(14) . ?
C113 H113 1.094(14) . ?
C113 C114 1.3916(18) . ?
C114 H114 1.071(15) . ?
C114 C115 1.387(2) . ?
C101 N11 1.1502(16) . ?
C116 H116 1.087(15) . ?
C116 C115 1.388(2) . ?
C9 H9 1.120(13) . ?
C9 C8 1.388(2) . ?
C14 H14 1.117(14) . ?
C8 H8 1.062(15) . ?
C111 H111 1.090(15) . ?
C111 C110 1.403(2) . ?
C115 H115 1.111(13) . ?
C01C H01a 1.092(17) . ?
C01C H01b 1.071(15) . ?
C01C H01c 1.073(14) . ?
C108 H108 1.165(19) . ?
C108 C107 1.3932(19) . ?
C108 C109 1.376(2) . ?
C107 H107 1.109(14) . ?
C110 H110 1.045(16) . ?
C110 C109 1.377(2) . ?
C109 H109 1.115(14) . ?

loop_
_geom_torsion_atom_site_label_1
_geom_torsion_atom_site_label_2
_geom_torsion_atom_site_label_3
_geom_torsion_atom_site_label_4
_geom_torsion
_geom_torsion_site_symmetry_1
_geom_torsion_site_symmetry_2
_geom_torsion_site_symmetry_3
_geom_torsion_site_symmetry_4
_geom_torsion_publ_flag
Br1 C4 C5 C19 -166.20(7) . . . . ?
Br1 C4 C5 C6 68.03(8) . . . . ?
Br1 C4 C3 C2 -173.84(8) . . . . ?
Br1 C4 C3 C12 -47.52(9) . . . . ?
Br11 C104 C103 C112 -49.10(10) . . . . ?
Br11 C104 C103 C102 -175.55(8) . . . . ?
Br11 C104 C105 C119 -164.39(8) . . . . ?
Br11 C104 C105 C106 70.37(8) . . . . ?
C19 C5 C4 C3 -44.13(10) . . . . ?
C19 C5 C6 C11 -55.76(11) . . . . ?
C19 C5 C6 C7 123.61(10) . . . . ?
C19 C18 C2 C3 25.10(11) . . . . ?
C19 C18 C2 C1 142.53(11) . . . . ?
C19 C18 C2 C24 -100.24(11) . . . . ?
C19 C18 C23 C22 -0.91(13) . . . . ?
C19 C20 C21 C22 -0.90(14) . . . . ?
C5 C4 C3 C2 65.78(10) . . . . ?
C5 C4 C3 C12 -167.90(9) . . . . ?
C5 C6 C11 C10 179.17(10) . . . . ?
C5 C6 C7 C8 -179.27(11) . . . . ?
C103 C112 C117 C116 -179.27(12) . . . . ?
C103 C112 C113 C114 177.69(11) . . . . ?
C103 C104 C105 C119 -43.17(11) . . . . ?
C103 C104 C105 C106 -168.41(10) . . . . ?
C103 C102 C118 C119 21.68(12) . . . . ?
C103 C102 C118 C124 -159.71(10) . . . . ?
C18 C2 C3 C4 -54.30(9) . . . . ?
C18 C2 C3 C12 177.31(9) . . . . ?
C18 C23 C22 C21 -0.74(14) . . . . ?
C118 C119 C120 C121 -1.33(14) . . . . ?
C118 C119 C105 C104 10.50(13) . . . . ?
C118 C119 C105 C106 135.85(12) . . . . ?
C118 C124 C123 C121 -0.80(16) . . . . ?
C3 C12 C13 C14 178.76(10) . . . . ?
C3 C12 C17 C16 -179.32(11) . . . . ?
C120 C119 C105 C104 -171.18(12) . . . . ?
C120 C119 C105 C106 -45.83(12) . . . . ?
C120 C121 C123 C124 2.18(16) . . . . ?
C119 C105 C106 C111 122.41(11) . . . . ?
C119 C105 C106 C107 -56.36(12) . . . . ?
C20 C21 C22 C23 1.62(15) . . . . ?
C6 C11 C10 C9 0.20(14) . . . . ?
C6 C7 C8 C9 0.04(15) . . . . ?
C11 C10 C9 C8 -0.06(15) . . . . ?
C12 C13 C14 C15 0.82(14) . . . . ?
C12 C17 C16 C15 0.36(14) . . . . ?
C105 C106 C111 C110 -178.47(11) . . . . ?
C105 C106 C107 C108 177.91(11) . . . . ?
C13 C14 C15 C16 -0.39(15) . . . . ?
C112 C117 C116 C115 1.26(15) . . . . ?
C112 C113 C114 C115 1.97(15) . . . . ?
C17 C16 C15 C14 -0.20(15) . . . . ?
C7 C8 C9 C10 -0.06(16) . . . . ?
C106 C111 C110 C109 0.46(15) . . . . ?
C106 C107 C108 C109 0.73(15) . . . . ?
C117 C116 C115 C114 -1.01(16) . . . . ?
C113 C114 C115 C116 -0.58(16) . . . . ?
C111 C110 C109 C108 -0.65(16) . . . . ?

loop_
_exptl_oxdiff_crystal_face_indexfrac_h
_exptl_oxdiff_crystal_face_indexfrac_k
_exptl_oxdiff_crystal_face_indexfrac_l
_exptl_oxdiff_crystal_face_x
_exptl_oxdiff_crystal_face_y
_exptl_oxdiff_crystal_face_z
-0.0047 -0.9925 4.9969 -0.0667 0.1876 0.0816
0.0047 0.9925 -4.9969 0.0667 -0.1876 -0.0816
4.9987 3.0029 3.0146 0.0709 -0.1351 0.3832
0.0017 -3.0034 -4.9947 -0.1731 -0.1430 -0.0872
-0.0017 3.0034 4.9947 0.1731 0.1430 0.0872
-4.9957 0.9930 -3.0167 0.1689 0.0905 -0.3776
4.9956 0.0073 4.0155 -0.1103 -0.0664 0.3956
4.9983 -4.9980 -3.9759 -0.3993 -0.2929 0.2558
-2.9968 -2.0057 -5.0063 -0.0502 -0.0296 -0.2833
0.0045 4.9936 -1.0020 0.3011 -0.0911 -0.0096
-0.0045 -4.9936 1.0020 -0.3011 0.0911 0.0096
2.9923 -3.9882 5.0096 -0.3094 0.0966 0.2749

loop_
_atom_site_anharm_gc_c_label
_atom_site_anharm_gc_c_111
_atom_site_anharm_gc_c_112
_atom_site_anharm_gc_c_113
_atom_site_anharm_gc_c_122
_atom_site_anharm_gc_c_123
_atom_site_anharm_gc_c_133
_atom_site_anharm_gc_c_222
_atom_site_anharm_gc_c_223
_atom_site_anharm_gc_c_233
_atom_site_anharm_gc_c_333
Br1 -0.0000020(3) 0.00000175(12) 0.00000070(7) -0.00000106(10) -0.00000053(4) -0.00000013(3) 0.00000059(14) 0.00000021(4) 0.00000011(2) 0.00000003(3)
Br11 0.00000030(11) 0.00000006(6) -0.00000031(3) -0.00000049(5) 0.000000269(17) 0.000000013(13) 0.00000117(6) -0.000000050(19) -0.000000066(11) -0.000000076(12)

loop_
_atom_site_anharm_gc_d_label
_atom_site_anharm_gc_d_1111
_atom_site_anharm_gc_d_1112
_atom_site_anharm_gc_d_1113
_atom_site_anharm_gc_d_1122
_atom_site_anharm_gc_d_1123
_atom_site_anharm_gc_d_1133
_atom_site_anharm_gc_d_1222
_atom_site_anharm_gc_d_1223
_atom_site_anharm_gc_d_1233
_atom_site_anharm_gc_d_1333
_atom_site_anharm_gc_d_2222
_atom_site_anharm_gc_d_2223
_atom_site_anharm_gc_d_2233
_atom_site_anharm_gc_d_2333
_atom_site_anharm_gc_d_3333
Br1 0.00000003(3) -0.000000014(14) -0.000000004(7) 0.000000009(9) -0.000000000(3) 0.000000004(3) -0.000000011(9) -0.000000001(3) -0.0000000021(15) -0.0000000011(16) 0.000000028(13) -0.000000003(4) 0.0000000036(17) -0.0000000017(13) 0.0000000035(16)
Br11 0.000000006(14) -0.000000001(6) -0.000000007(3) 0.000000007(4) 0.0000000014(14) 0.0000000083(11) -0.000000003(4) -0.0000000026(12) -0.0000000042(6) -0.0000000051(6) 0.000000030(6) -0.0000000054(17) 0.0000000075(7) -0.0000000004(6) 0.0000000045(7)
